data_4032887
loop_
_publ_author_name
'Huang, Wei'
'Liu, Hui'
'Xu, Yan-Jun'
'Lu, Chong-Dao'

_publ_section_title
;
 Reaction of Silyllithium, \a-Keto N-tert-Butanesulfinyl Imidates and
 Aldehydes for Asymmetric Synthesis of \a-Substituted
 \b-(Silyloxy)-\a-hydroxy Acid Derivatives.
;
_journal_issue 19
_journal_name_full 'The Journal of organic chemistry'
_journal_page_first 10748
_journal_page_last 10755
_journal_paper_doi 10.1021/acs.joc.7b02214
_journal_volume 82
_journal_year 2017
_chemical_absolute_configuration syn
_chemical_formula_moiety 'C29 H37 N O5 S Si'
_chemical_formula_sum 'C29 H37 N O5 S Si'
_chemical_formula_weight 539.74
_space_group_crystal_system monoclinic
_space_group_IT_number 4
_space_group_name_Hall 'P 2yb'
_space_group_name_H-M_alt 'P 1 21 1'
_symmetry_space_group_name_Hall 'P 2yb'
_symmetry_space_group_name_H-M 'P 1 21 1'
_atom_sites_solution_hydrogens geom
_audit_creation_method SHELXL-2014/7
_cell_angle_alpha 90
_cell_angle_beta 98.661(15)
_cell_angle_gamma 90
_cell_formula_units_Z 2
_cell_length_a 6.734(7)
_cell_length_b 18.450(19)
_cell_length_c 12.022(12)
_cell_measurement_reflns_used 1060
_cell_measurement_temperature 296(2)
_cell_measurement_theta_max 18.0657
_cell_measurement_theta_min 2.2077
_cell_volume 1477(3)
_computing_structure_refinement 'SHELXL-2014/7 (Sheldrick, 2014)'
_diffrn_ambient_temperature 296(2)
_diffrn_measured_fraction_theta_full 0.999
_diffrn_measured_fraction_theta_max 0.999
_diffrn_measurement_device_type bruker-CCD
_diffrn_radiation_type MoK\a
_diffrn_radiation_wavelength 0.71073
_diffrn_reflns_av_R_equivalents 0.0438
_diffrn_reflns_av_unetI/netI 0.0891
_diffrn_reflns_Laue_measured_fraction_full 0.999
_diffrn_reflns_Laue_measured_fraction_max 0.999
_diffrn_reflns_limit_h_max 8
_diffrn_reflns_limit_h_min -7
_diffrn_reflns_limit_k_max 21
_diffrn_reflns_limit_k_min -18
_diffrn_reflns_limit_l_max 11
_diffrn_reflns_limit_l_min -14
_diffrn_reflns_number 7473
_diffrn_reflns_point_group_measured_fraction_full 0.906
_diffrn_reflns_point_group_measured_fraction_max 0.906
_diffrn_reflns_theta_full 25.003
_diffrn_reflns_theta_max 25.003
_diffrn_reflns_theta_min 2.038
_exptl_absorpt_coefficient_mu 0.187
_exptl_absorpt_correction_T_max 0.9073
_exptl_absorpt_correction_T_min 0.8224
_exptl_absorpt_correction_type multi-scan
_exptl_crystal_colour colorless
_exptl_crystal_density_diffrn 1.214
_exptl_crystal_description block
_exptl_crystal_F_000 576
_exptl_crystal_size_max 0.222
_exptl_crystal_size_mid 0.220
_exptl_crystal_size_min 0.149
_refine_diff_density_max 0.151
_refine_diff_density_min -0.204
_refine_diff_density_rms 0.039
_refine_ls_abs_structure_details
;
 Flack x determined using 871 quotients [(I+)-(I-)]/[(I+)+(I-)]
 (Parsons, Flack and Wagner, Acta Cryst. B69 (2013) 249-259).
;
_refine_ls_abs_structure_Flack -0.05(10)
_refine_ls_extinction_method none
_refine_ls_goodness_of_fit_ref 1.025
_refine_ls_hydrogen_treatment constr
_refine_ls_matrix_type full
_refine_ls_number_parameters 342
_refine_ls_number_reflns 4697
_refine_ls_number_restraints 1
_refine_ls_restrained_S_all 1.025
_refine_ls_R_factor_all 0.1014
_refine_ls_R_factor_gt 0.0524
_refine_ls_shift/su_max 0.000
_refine_ls_shift/su_mean 0.000
_refine_ls_structure_factor_coef Fsqd
_refine_ls_weighting_details 'w=1/[\s^2^(Fo^2^)+(0.0303P)^2^] where P=(Fo^2^+2Fc^2^)/3'
_refine_ls_weighting_scheme calc
_refine_ls_wR_factor_gt 0.0906
_refine_ls_wR_factor_ref 0.1109
_reflns_Friedel_coverage 0.754
_reflns_Friedel_fraction_full 0.806
_reflns_Friedel_fraction_max 0.806
_reflns_number_gt 2855
_reflns_number_total 4697
_reflns_threshold_expression 'I > 2\s(I)'
_cod_data_source_file jo7b02214_si_002.cif
_cod_data_source_block 5fb
_cod_depositor_comments 'Adding full bibliography for 4032886--4032887.cif.'
_cod_database_code 4032887
_shelx_shelxl_version_number 2014/7
_shelx_space_group_comment
;
The symmetry employed for this shelxl refinement is uniquely defined
by the following loop, which should always be used as a source of
symmetry information in preference to the above space-group names.
They are only intended as comments.
;
_shelx_estimated_absorpt_t_min 0.960
_shelx_estimated_absorpt_t_max 0.9073

loop_
_space_group_symop_operation_xyz
'x, y, z'
'-x, y+1/2, -z'

loop_
_atom_site_label
_atom_site_type_symbol
_atom_site_fract_x
_atom_site_fract_y
_atom_site_fract_z
_atom_site_U_iso_or_equiv
_atom_site_adp_type
_atom_site_occupancy
_atom_site_site_symmetry_order
_atom_site_calc_flag
_atom_site_refinement_flags_posn
_atom_site_refinement_flags_adp
N1 N 1.1444(5) 0.6374(2) 0.2759(3) 0.0502(10) Uani 1 1 d . .
S1 S 1.00906(19) 0.63454(7) 0.37613(10) 0.0603(4) Uani 1 1 d . .
Si1 Si 1.2004(2) 0.95874(8) 0.11641(12) 0.0603(4) Uani 1 1 d . .
O1 O 1.2942(4) 0.67156(16) 0.1304(2) 0.0521(9) Uani 1 1 d . .
O2 O 0.8856(4) 0.76413(17) 0.2259(2) 0.0559(9) Uani 1 1 d . .
H2 H 0.9303 0.7704 0.2925 0.084 Uiso 1 1 calc R U
O3 O 1.0911(4) 0.88261(16) 0.1489(2) 0.0544(9) Uani 1 1 d . .
O4 O 0.8236(5) 0.5995(2) 0.3361(3) 0.0846(13) Uani 1 1 d . .
O5 O 1.0002(5) 0.70326(19) 0.4324(3) 0.0720(11) Uani 1 1 d . .
C1 C 1.1595(6) 0.6837(3) 0.1992(4) 0.0463(12) Uani 1 1 d . .
C2 C 1.0459(6) 0.7543(2) 0.1643(3) 0.0463(12) Uani 1 1 d . .
C3 C 1.1977(6) 0.8185(2) 0.1847(3) 0.0467(12) Uani 1 1 d . .
H3 H 1.3039 0.8112 0.1384 0.056 Uiso 1 1 calc R U
C4 C 1.4099(7) 0.6046(3) 0.1459(4) 0.0639(15) Uani 1 1 d . .
H4A H 1.4794 0.5972 0.0827 0.096 Uiso 1 1 calc R U
H4B H 1.3209 0.5646 0.1518 0.096 Uiso 1 1 calc R U
H4C H 1.5057 0.6078 0.2135 0.096 Uiso 1 1 calc R U
C5 C 1.1611(8) 0.5747(3) 0.4743(4) 0.0713(17) Uani 1 1 d . .
C6 C 1.0425(10) 0.5638(4) 0.5708(4) 0.103(2) Uani 1 1 d . .
H6A H 1.0209 0.6098 0.6042 0.155 Uiso 1 1 calc R U
H6B H 1.1163 0.5327 0.6263 0.155 Uiso 1 1 calc R U
H6C H 0.9153 0.5420 0.5430 0.155 Uiso 1 1 calc R U
C7 C 1.1872(11) 0.5042(3) 0.4162(5) 0.111(2) Uani 1 1 d . .
H7A H 1.0579 0.4855 0.3845 0.167 Uiso 1 1 calc R U
H7B H 1.2538 0.4701 0.4694 0.167 Uiso 1 1 calc R U
H7C H 1.2665 0.5120 0.3572 0.167 Uiso 1 1 calc R U
C8 C 1.3600(8) 0.6127(4) 0.5126(4) 0.115(3) Uani 1 1 d . .
H8A H 1.4345 0.6160 0.4507 0.172 Uiso 1 1 calc R U
H8B H 1.4361 0.5857 0.5727 0.172 Uiso 1 1 calc R U
H8C H 1.3349 0.6606 0.5387 0.172 Uiso 1 1 calc R U
C9 C 1.2913(7) 0.8226(2) 0.3059(3) 0.0477(13) Uani 1 1 d . .
C10 C 1.4758(7) 0.7910(3) 0.3426(4) 0.0610(15) Uani 1 1 d . .
H10 H 1.5453 0.7689 0.2905 0.073 Uiso 1 1 calc R U
C11 C 1.5585(8) 0.7915(3) 0.4537(4) 0.083(2) Uani 1 1 d . .
H11 H 1.6813 0.7690 0.4770 0.100 Uiso 1 1 calc R U
C12 C 1.4593(9) 0.8253(3) 0.5306(4) 0.0859(19) Uani 1 1 d . .
H12 H 1.5157 0.8259 0.6061 0.103 Uiso 1 1 calc R U
C13 C 1.2786(9) 0.8582(3) 0.4975(4) 0.0818(19) Uani 1 1 d . .
H13 H 1.2126 0.8812 0.5503 0.098 Uiso 1 1 calc R U
C14 C 1.1938(8) 0.8572(3) 0.3854(4) 0.0604(15) Uani 1 1 d . .
H14 H 1.0709 0.8798 0.3629 0.072 Uiso 1 1 calc R U
C15 C 1.3824(8) 0.9934(3) 0.2349(4) 0.091(2) Uani 1 1 d . .
H15A H 1.3139 1.0040 0.2975 0.136 Uiso 1 1 calc R U
H15B H 1.4442 1.0367 0.2121 0.136 Uiso 1 1 calc R U
H15C H 1.4838 0.9574 0.2568 0.136 Uiso 1 1 calc R U
C16 C 0.9922(8) 1.0241(3) 0.0816(5) 0.088(2) Uani 1 1 d . .
H16A H 0.8958 1.0049 0.0219 0.132 Uiso 1 1 calc R U
H16B H 1.0442 1.0691 0.0580 0.132 Uiso 1 1 calc R U
H16C H 0.9286 1.0323 0.1468 0.132 Uiso 1 1 calc R U
C17 C 1.3379(7) 0.9416(2) -0.0047(4) 0.0553(15) Uani 1 1 d . .
C18 C 1.2627(8) 0.9596(3) -0.1139(4) 0.0735(16) Uani 1 1 d . .
H18 H 1.1365 0.9810 -0.1290 0.088 Uiso 1 1 calc R U
C19 C 1.3684(10) 0.9469(3) -0.2021(5) 0.090(2) Uani 1 1 d . .
H19 H 1.3147 0.9604 -0.2750 0.108 Uiso 1 1 calc R U
C20 C 1.5542(11) 0.9141(3) -0.1810(5) 0.092(2) Uani 1 1 d . .
H20 H 1.6260 0.9050 -0.2398 0.111 Uiso 1 1 calc R U
C21 C 1.6327(9) 0.8950(3) -0.0739(5) 0.0820(19) Uani 1 1 d . .
H21 H 1.7572 0.8723 -0.0600 0.098 Uiso 1 1 calc R U
C22 C 1.5287(8) 0.9092(3) 0.0134(4) 0.0677(16) Uani 1 1 d . .
H22 H 1.5860 0.8971 0.0863 0.081 Uiso 1 1 calc R U
C23 C 0.9503(7) 0.7456(2) 0.0406(4) 0.0483(13) Uani 1 1 d . .
C24 C 1.0515(8) 0.7603(3) -0.0482(4) 0.0591(15) Uani 1 1 d . .
H24 H 1.1815 0.7786 -0.0338 0.071 Uiso 1 1 calc R U
C25 C 0.9638(8) 0.7486(3) -0.1586(4) 0.0685(16) Uani 1 1 d . .
C26 C 0.7740(8) 0.7213(3) -0.1781(4) 0.0761(18) Uani 1 1 d . .
H26 H 0.7137 0.7134 -0.2519 0.091 Uiso 1 1 calc R U
C27 C 0.6701(8) 0.7053(3) -0.0927(5) 0.0840(19) Uani 1 1 d . .
H27 H 0.5413 0.6860 -0.1078 0.101 Uiso 1 1 calc R U
C28 C 0.7584(7) 0.7182(3) 0.0167(4) 0.0627(15) Uani 1 1 d . .
H28 H 0.6870 0.7082 0.0754 0.075 Uiso 1 1 calc R U
C29 C 1.0753(10) 0.7678(4) -0.2537(4) 0.121(3) Uani 1 1 d . .
H29A H 1.1777 0.8028 -0.2282 0.182 Uiso 1 1 calc R U
H29B H 0.9833 0.7880 -0.3146 0.182 Uiso 1 1 calc R U
H29C H 1.1360 0.7250 -0.2791 0.182 Uiso 1 1 calc R U

loop_
_atom_site_aniso_label
_atom_site_aniso_U_11
_atom_site_aniso_U_22
_atom_site_aniso_U_33
_atom_site_aniso_U_23
_atom_site_aniso_U_13
_atom_site_aniso_U_12
N1 0.052(2) 0.056(2) 0.042(2) 0.010(2) 0.0070(17) 0.002(2)
S1 0.0580(7) 0.0676(9) 0.0549(7) 0.0148(7) 0.0074(6) -0.0008(8)
Si1 0.0748(9) 0.0457(8) 0.0580(8) -0.0019(7) 0.0025(7) -0.0099(8)
O1 0.0527(18) 0.0466(19) 0.059(2) 0.0027(15) 0.0131(16) 0.0013(17)
O2 0.0524(19) 0.064(2) 0.0524(18) 0.0069(16) 0.0103(16) 0.0066(18)
O3 0.0587(19) 0.0456(19) 0.0574(19) 0.0035(15) 0.0040(16) 0.0034(18)
O4 0.059(2) 0.106(3) 0.087(3) 0.011(2) 0.0051(19) -0.025(2)
O5 0.093(2) 0.069(3) 0.0573(19) 0.0074(17) 0.0231(18) 0.012(2)
C1 0.044(3) 0.048(3) 0.046(3) -0.003(2) 0.004(2) -0.005(2)
C2 0.048(3) 0.049(3) 0.042(2) 0.003(2) 0.006(2) -0.004(2)
C3 0.048(3) 0.050(3) 0.042(3) 0.002(2) 0.007(2) -0.003(2)
C4 0.062(3) 0.053(3) 0.077(3) 0.002(3) 0.011(3) 0.012(3)
C5 0.080(4) 0.077(4) 0.057(3) 0.026(3) 0.011(3) 0.002(3)
C6 0.130(5) 0.117(5) 0.070(4) 0.037(3) 0.039(4) 0.014(5)
C7 0.161(6) 0.069(4) 0.107(5) 0.034(3) 0.027(4) 0.028(4)
C8 0.084(4) 0.163(7) 0.087(4) 0.054(4) -0.019(4) -0.004(5)
C9 0.055(3) 0.046(3) 0.042(3) -0.006(2) 0.009(2) -0.002(2)
C10 0.051(3) 0.075(4) 0.055(3) -0.014(2) 0.003(3) -0.002(3)
C11 0.068(4) 0.098(5) 0.075(4) -0.019(3) -0.017(3) 0.018(3)
C12 0.114(5) 0.084(4) 0.054(3) -0.014(3) -0.009(3) 0.004(4)
C13 0.116(5) 0.078(4) 0.053(3) -0.017(3) 0.017(3) 0.008(4)
C14 0.073(3) 0.060(3) 0.048(3) -0.005(2) 0.011(3) 0.006(3)
C15 0.114(4) 0.089(4) 0.067(4) -0.020(3) 0.006(3) -0.046(4)
C16 0.090(4) 0.056(4) 0.118(5) 0.002(3) 0.016(4) 0.002(3)
C17 0.066(3) 0.046(3) 0.051(3) 0.001(2) -0.002(3) -0.010(3)
C18 0.095(4) 0.062(3) 0.059(3) 0.006(3) -0.002(3) -0.007(3)
C19 0.132(5) 0.081(4) 0.055(3) -0.002(3) 0.008(4) -0.026(4)
C20 0.145(5) 0.062(4) 0.079(4) -0.011(3) 0.046(4) -0.019(4)
C21 0.105(4) 0.050(4) 0.097(4) 0.004(3) 0.036(4) -0.002(3)
C22 0.084(4) 0.057(4) 0.063(3) 0.010(3) 0.014(3) 0.002(3)
C23 0.054(3) 0.037(3) 0.051(3) 0.002(2) -0.003(2) -0.001(2)
C24 0.071(3) 0.057(3) 0.048(3) -0.004(2) 0.007(3) -0.012(3)
C25 0.093(4) 0.065(4) 0.045(3) -0.003(3) 0.003(3) -0.005(3)
C26 0.098(4) 0.061(4) 0.058(3) -0.003(3) -0.022(3) 0.000(3)
C27 0.074(4) 0.065(4) 0.102(4) 0.001(3) -0.021(3) -0.013(3)
C28 0.060(3) 0.061(3) 0.062(3) 0.003(3) -0.006(3) -0.011(3)
C29 0.156(6) 0.155(7) 0.057(4) -0.018(4) 0.031(4) -0.034(5)

loop_
_atom_type_symbol
_atom_type_description
_atom_type_scat_dispersion_real
_atom_type_scat_dispersion_imag
_atom_type_scat_source
C C 0.0033 0.0016 'International Tables Vol C Tables 4.2.6.8 and 6.1.1.4'
H H 0.0000 0.0000 'International Tables Vol C Tables 4.2.6.8 and 6.1.1.4'
N N 0.0061 0.0033 'International Tables Vol C Tables 4.2.6.8 and 6.1.1.4'
O O 0.0106 0.0060 'International Tables Vol C Tables 4.2.6.8 and 6.1.1.4'
S S 0.1246 0.1234 'International Tables Vol C Tables 4.2.6.8 and 6.1.1.4'
Si Si 0.0817 0.0704 'International Tables Vol C Tables 4.2.6.8 and 6.1.1.4'

loop_
_geom_angle_atom_site_label_1
_geom_angle_atom_site_label_2
_geom_angle_atom_site_label_3
_geom_angle
C1 N1 S1 132.6(4)
O4 S1 O5 117.5(2)
O4 S1 N1 109.1(2)
O5 S1 N1 112.9(2)
O4 S1 C5 108.8(2)
O5 S1 C5 106.8(2)
N1 S1 C5 100.3(2)
O3 Si1 C15 112.2(2)
O3 Si1 C16 104.9(2)
C15 Si1 C16 110.0(3)
O3 Si1 C17 109.27(19)
C15 Si1 C17 108.1(2)
C16 Si1 C17 112.5(2)
C1 O1 C4 117.6(3)
C2 O2 H2 109.5
C3 O3 Si1 123.8(3)
N1 C1 O1 118.2(4)
N1 C1 C2 132.6(4)
O1 C1 C2 109.3(4)
O2 C2 C23 106.2(3)
O2 C2 C1 110.7(3)
C23 C2 C1 107.1(3)
O2 C2 C3 110.8(4)
C23 C2 C3 113.7(3)
C1 C2 C3 108.3(3)
O3 C3 C9 111.9(3)
O3 C3 C2 107.2(3)
C9 C3 C2 111.1(3)
O3 C3 H3 108.8
C9 C3 H3 108.8
C2 C3 H3 108.8
O1 C4 H4A 109.5
O1 C4 H4B 109.5
H4A C4 H4B 109.5
O1 C4 H4C 109.5
H4A C4 H4C 109.5
H4B C4 H4C 109.5
C7 C5 C6 110.8(5)
C7 C5 C8 112.5(5)
C6 C5 C8 111.7(5)
C7 C5 S1 108.6(4)
C6 C5 S1 105.5(4)
C8 C5 S1 107.5(4)
C5 C6 H6A 109.5
C5 C6 H6B 109.5
H6A C6 H6B 109.5
C5 C6 H6C 109.5
H6A C6 H6C 109.5
H6B C6 H6C 109.5
C5 C7 H7A 109.5
C5 C7 H7B 109.5
H7A C7 H7B 109.5
C5 C7 H7C 109.5
H7A C7 H7C 109.5
H7B C7 H7C 109.5
C5 C8 H8A 109.5
C5 C8 H8B 109.5
H8A C8 H8B 109.5
C5 C8 H8C 109.5
H8A C8 H8C 109.5
H8B C8 H8C 109.5
C10 C9 C14 117.9(4)
C10 C9 C3 120.9(4)
C14 C9 C3 121.1(4)
C11 C10 C9 121.5(5)
C11 C10 H10 119.3
C9 C10 H10 119.3
C12 C11 C10 119.6(5)
C12 C11 H11 120.2
C10 C11 H11 120.2
C13 C12 C11 120.7(5)
C13 C12 H12 119.7
C11 C12 H12 119.7
C12 C13 C14 119.9(5)
C12 C13 H13 120.1
C14 C13 H13 120.1
C13 C14 C9 120.4(5)
C13 C14 H14 119.8
C9 C14 H14 119.8
Si1 C15 H15A 109.5
Si1 C15 H15B 109.5
H15A C15 H15B 109.5
Si1 C15 H15C 109.5
H15A C15 H15C 109.5
H15B C15 H15C 109.5
Si1 C16 H16A 109.5
Si1 C16 H16B 109.5
H16A C16 H16B 109.5
Si1 C16 H16C 109.5
H16A C16 H16C 109.5
H16B C16 H16C 109.5
C18 C17 C22 116.6(5)
C18 C17 Si1 123.3(4)
C22 C17 Si1 120.1(4)
C17 C18 C19 122.2(5)
C17 C18 H18 118.9
C19 C18 H18 118.9
C20 C19 C18 119.4(5)
C20 C19 H19 120.3
C18 C19 H19 120.3
C21 C20 C19 120.0(6)
C21 C20 H20 120.0
C19 C20 H20 120.0
C20 C21 C22 120.3(6)
C20 C21 H21 119.9
C22 C21 H21 119.9
C21 C22 C17 121.5(5)
C21 C22 H22 119.2
C17 C22 H22 119.2
C28 C23 C24 118.0(4)
C28 C23 C2 118.9(4)
C24 C23 C2 123.0(4)
C23 C24 C25 121.5(5)
C23 C24 H24 119.3
C25 C24 H24 119.3
C26 C25 C24 118.5(5)
C26 C25 C29 121.3(5)
C24 C25 C29 120.1(5)
C27 C26 C25 121.8(5)
C27 C26 H26 119.1
C25 C26 H26 119.1
C26 C27 C28 119.0(5)
C26 C27 H27 120.5
C28 C27 H27 120.5
C23 C28 C27 121.2(5)
C23 C28 H28 119.4
C27 C28 H28 119.4
C25 C29 H29A 109.5
C25 C29 H29B 109.5
H29A C29 H29B 109.5
C25 C29 H29C 109.5
H29A C29 H29C 109.5
H29B C29 H29C 109.5

loop_
_geom_bond_atom_site_label_1
_geom_bond_atom_site_label_2
_geom_bond_distance
N1 C1 1.272(5)
N1 S1 1.618(4)
S1 O4 1.424(4)
S1 O5 1.442(4)
S1 C5 1.816(5)
Si1 O3 1.659(3)
Si1 C15 1.848(5)
Si1 C16 1.849(6)
Si1 C17 1.867(5)
O1 C1 1.335(5)
O1 C4 1.458(5)
O2 C2 1.410(5)
O2 H2 0.8200
O3 C3 1.416(5)
C1 C2 1.538(6)
C2 C23 1.537(6)
C2 C3 1.559(6)
C3 C9 1.500(5)
C3 H3 0.9800
C4 H4A 0.9600
C4 H4B 0.9600
C4 H4C 0.9600
C5 C7 1.498(8)
C5 C6 1.517(7)
C5 C8 1.521(8)
C6 H6A 0.9600
C6 H6B 0.9600
C6 H6C 0.9600
C7 H7A 0.9600
C7 H7B 0.9600
C7 H7C 0.9600
C8 H8A 0.9600
C8 H8B 0.9600
C8 H8C 0.9600
C9 C10 1.383(6)
C9 C14 1.393(6)
C10 C11 1.368(6)
C10 H10 0.9300
C11 C12 1.369(7)
C11 H11 0.9300
C12 C13 1.364(7)
C12 H12 0.9300
C13 C14 1.383(6)
C13 H13 0.9300
C14 H14 0.9300
C15 H15A 0.9600
C15 H15B 0.9600
C15 H15C 0.9600
C16 H16A 0.9600
C16 H16B 0.9600
C16 H16C 0.9600
C17 C18 1.375(6)
C17 C22 1.404(7)
C18 C19 1.383(7)
C18 H18 0.9300
C19 C20 1.378(8)
C19 H19 0.9300
C20 C21 1.362(8)
C20 H20 0.9300
C21 C22 1.372(7)
C21 H21 0.9300
C22 H22 0.9300
C23 C28 1.377(6)
C23 C24 1.377(6)
C24 C25 1.386(6)
C24 H24 0.9300
C25 C26 1.360(7)
C25 C29 1.502(7)
C26 C27 1.359(7)
C26 H26 0.9300
C27 C28 1.381(7)
C27 H27 0.9300
C28 H28 0.9300
C29 H29A 0.9600
C29 H29B 0.9600
C29 H29C 0.9600

loop_
_geom_torsion_atom_site_label_1
_geom_torsion_atom_site_label_2
_geom_torsion_atom_site_label_3
_geom_torsion_atom_site_label_4
_geom_torsion
C1 N1 S1 O4 90.1(5)
C1 N1 S1 O5 -42.4(5)
C1 N1 S1 C5 -155.7(4)
C15 Si1 O3 C3 -58.5(4)
C16 Si1 O3 C3 -177.8(3)
C17 Si1 O3 C3 61.3(3)
S1 N1 C1 O1 177.1(3)
S1 N1 C1 C2 -4.7(8)
C4 O1 C1 N1 2.0(5)
C4 O1 C1 C2 -176.6(3)
N1 C1 C2 O2 -5.7(6)
O1 C1 C2 O2 172.6(3)
N1 C1 C2 C23 -121.1(5)
O1 C1 C2 C23 57.2(4)
N1 C1 C2 C3 116.0(5)
O1 C1 C2 C3 -65.7(4)
Si1 O3 C3 C9 78.2(4)
Si1 O3 C3 C2 -159.7(3)
O2 C2 C3 O3 -60.0(4)
C23 C2 C3 O3 59.5(4)
C1 C2 C3 O3 178.3(3)
O2 C2 C3 C9 62.5(4)
C23 C2 C3 C9 -177.9(4)
C1 C2 C3 C9 -59.1(4)
O4 S1 C5 C7 56.5(5)
O5 S1 C5 C7 -175.8(4)
N1 S1 C5 C7 -57.9(5)
O4 S1 C5 C6 -62.3(4)
O5 S1 C5 C6 65.5(4)
N1 S1 C5 C6 -176.7(4)
O4 S1 C5 C8 178.3(4)
O5 S1 C5 C8 -53.9(4)
N1 S1 C5 C8 64.0(4)
O3 C3 C9 C10 -144.4(4)
C2 C3 C9 C10 95.8(5)
O3 C3 C9 C14 36.7(6)
C2 C3 C9 C14 -83.1(5)
C14 C9 C10 C11 1.9(8)
C3 C9 C10 C11 -176.9(5)
C9 C10 C11 C12 -1.5(9)
C10 C11 C12 C13 0.3(9)
C11 C12 C13 C14 0.3(9)
C12 C13 C14 C9 0.2(8)
C10 C9 C14 C13 -1.3(7)
C3 C9 C14 C13 177.6(5)
O3 Si1 C17 C18 99.9(4)
C15 Si1 C17 C18 -137.8(4)
C16 Si1 C17 C18 -16.2(5)
O3 Si1 C17 C22 -80.6(4)
C15 Si1 C17 C22 41.8(5)
C16 Si1 C17 C22 163.4(4)
C22 C17 C18 C19 -0.2(8)
Si1 C17 C18 C19 179.4(4)
C17 C18 C19 C20 1.0(9)
C18 C19 C20 C21 -0.5(9)
C19 C20 C21 C22 -0.9(9)
C20 C21 C22 C17 1.8(8)
C18 C17 C22 C21 -1.2(7)
Si1 C17 C22 C21 179.2(4)
O2 C2 C23 C28 -27.2(5)
C1 C2 C23 C28 91.2(5)
C3 C2 C23 C28 -149.3(4)
O2 C2 C23 C24 156.3(4)
C1 C2 C23 C24 -85.4(5)
C3 C2 C23 C24 34.1(6)
C28 C23 C24 C25 0.4(7)
C2 C23 C24 C25 176.9(5)
C23 C24 C25 C26 -0.5(8)
C23 C24 C25 C29 177.7(5)
C24 C25 C26 C27 -0.2(8)
C29 C25 C26 C27 -178.4(6)
C25 C26 C27 C28 1.1(8)
C24 C23 C28 C27 0.5(7)
C2 C23 C28 C27 -176.2(4)
C26 C27 C28 C23 -1.2(8)
